data_4024332
loop_
_publ_author_name
'Khalil I. Shaikh'
'Surender Kumar'
'Lene Lundhus'
'Andrew D. Bond'
'Pawan K. Sharma'
'Poul Nielsen'

_publ_contact_author_address
;
 University of Southern Denmark
 Department of Physics and Chemistry
 Campusvej 55
 5230 Odense
 Denmark
;
_publ_contact_author_email adb@chem.sdu.dk
_publ_contact_author_fax '+45 6615 8780'
_publ_contact_author_name 'Andrew D. Bond'
_publ_contact_author_phone '+45 6650 2545'
_publ_section_title
;
Synthesis of Bicyclic 2'-Deoxynucleosides with \a-l-ribo- and
\b-d-xylo-Configurations and Restricted S- and N-Type Conformations
;
_journal_name_full 'Journal of Organic Chemistry'
_journal_page_first 1557
_journal_page_last 1566
_journal_paper_doi 10.1021/jo8023472
_journal_volume 74
_journal_year 2009
_chemical_absolute_configuration syn
_chemical_formula_moiety 'C20 H24 N2 O6'
_chemical_formula_sum 'C20 H24 N2 O6'
_chemical_formula_weight 388.41
_space_group_IT_number 4
_symmetry_cell_setting monoclinic
_symmetry_space_group_name_Hall 'P 2yb'
_symmetry_space_group_name_H-M 'P 1 21 1'
_atom_sites_solution_hydrogens geom
_atom_sites_solution_primary direct
_atom_sites_solution_secondary difmap
_audit_creation_method 'SHELXL-97 plus manual editing'
_cell_angle_alpha 90.00
_cell_angle_beta 101.291(2)
_cell_angle_gamma 90.00
_cell_formula_units_Z 4
_cell_length_a 7.0568(2)
_cell_length_b 24.1906(8)
_cell_length_c 10.8673(4)
_cell_measurement_reflns_used 7676
_cell_measurement_temperature 180(2)
_cell_measurement_theta_max 28.23
_cell_measurement_theta_min 2.55
_cell_volume 1819.23(10)
_computing_cell_refinement 'SAINT v.7.06a (Bruker, 2003)'
_computing_data_collection 'APEX2 v.1.0-22 (Bruker Nonius, 2004)'
_computing_data_reduction 'SAINT v.7.06a'
_computing_molecular_graphics 'SHELXTL v.6.10'
_computing_publication_material 'SHELXTL v.6.10'
_computing_structure_refinement 'SHELXTL v.6.10'
_computing_structure_solution 'SHELXTL v.6.10 (Sheldrick, 2000)'
_diffrn_ambient_temperature 180(2)
_diffrn_measured_fraction_theta_full 0.994
_diffrn_measured_fraction_theta_max 0.994
_diffrn_measurement_device_type 'Bruker-Nonius X8APEX-II CCD'
_diffrn_measurement_method 'thin-slice \w and \f scans'
_diffrn_radiation_monochromator graphite
_diffrn_radiation_source 'fine-focus sealed tube'
_diffrn_radiation_type MoK\a
_diffrn_radiation_wavelength 0.71073
_diffrn_reflns_av_R_equivalents 0.0229
_diffrn_reflns_av_sigmaI/netI 0.0131
_diffrn_reflns_limit_h_max 9
_diffrn_reflns_limit_h_min -9
_diffrn_reflns_limit_k_max 23
_diffrn_reflns_limit_k_min -32
_diffrn_reflns_limit_l_max 14
_diffrn_reflns_limit_l_min -13
_diffrn_reflns_number 47068
_diffrn_reflns_theta_full 28.36
_diffrn_reflns_theta_max 28.36
_diffrn_reflns_theta_min 3.60
_diffrn_standards_number 0
_exptl_absorpt_coefficient_mu 0.105
_exptl_absorpt_correction_T_max 0.969
_exptl_absorpt_correction_T_min 0.885
_exptl_absorpt_correction_type multi-scan
_exptl_absorpt_process_details
;
 SADABS v.2.10 (Sheldrick, 2003)
 Ratio of minimum to maximum apparent transmission:  0.913581
;
_exptl_crystal_colour colourless
_exptl_crystal_density_diffrn 1.418
_exptl_crystal_density_method 'not measured'
_exptl_crystal_description block
_exptl_crystal_F_000 824
_exptl_crystal_size_max 0.40
_exptl_crystal_size_mid 0.40
_exptl_crystal_size_min 0.30
_refine_diff_density_max 0.260
_refine_diff_density_min -0.177
_refine_diff_density_rms 0.034
_refine_ls_abs_structure_details
;
 In the absence of significant anomalous scattering effects,
 Friedel pairs (3372 measured) were merged as equivalent data.
;
_refine_ls_extinction_method none
_refine_ls_goodness_of_fit_ref 1.044
_refine_ls_hydrogen_treatment mixed
_refine_ls_matrix_type full
_refine_ls_number_parameters 515
_refine_ls_number_reflns 4644
_refine_ls_number_restraints 1
_refine_ls_restrained_S_all 1.044
_refine_ls_R_factor_all 0.0305
_refine_ls_R_factor_gt 0.0289
_refine_ls_shift/su_max 0.000
_refine_ls_shift/su_mean 0.000
_refine_ls_structure_factor_coef Fsqd
_refine_ls_weighting_details 'calc w=1/[\s^2^(Fo^2^)+(0.0516P)^2^+0.2077P] where P=(Fo^2^+2Fc^2^)/3'
_refine_ls_weighting_scheme calc
_refine_ls_wR_factor_gt 0.0766
_refine_ls_wR_factor_ref 0.0773
_reflns_number_gt 4433
_reflns_number_total 4644
_reflns_threshold_expression I>2\s(I)
_cod_data_source_file jo8023472_si_004.cif
_cod_data_source_block 29
_cod_original_sg_symbol_H-M 'P 21'
_cod_database_code 4024332

loop_
_symmetry_equiv_pos_as_xyz
'x, y, z'
'-x, y+1/2, -z'

loop_
_atom_site_label
_atom_site_type_symbol
_atom_site_fract_x
_atom_site_fract_y
_atom_site_fract_z
_atom_site_U_iso_or_equiv
_atom_site_adp_type
_atom_site_occupancy
_atom_site_symmetry_multiplicity
_atom_site_calc_flag
_atom_site_refinement_flags
_atom_site_disorder_assembly
_atom_site_disorder_group
O1A O 0.9146(2) 0.07091(6) 0.40758(12) 0.0308(3) Uani 1 1 d . . .
O2A O 0.74175(16) 0.16885(5) 0.62124(10) 0.0213(2) Uani 1 1 d . . .
O5A O 1.12534(15) 0.14270(5) 0.64813(10) 0.0205(2) Uani 1 1 d . . .
O8A O 0.6375(2) 0.22301(6) 0.38527(12) 0.0316(3) Uani 1 1 d . . .
H8A H 0.537(5) 0.2322(15) 0.413(3) 0.068(10) Uiso 1 1 d . . .
O9A O 0.9691(2) 0.31276(5) 0.77979(12) 0.0284(3) Uani 1 1 d . . .
O10A O 1.0835(2) 0.23214(6) 1.16481(11) 0.0338(3) Uani 1 1 d . . .
N1A N 0.90276(19) 0.22124(6) 0.79190(12) 0.0194(3) Uani 1 1 d . . .
N2A N 1.0186(2) 0.27153(6) 0.97205(13) 0.0238(3) Uani 1 1 d . . .
H2AA H 1.0535 0.3036 1.0078 0.029 Uiso 1 1 calc R . .
C1A C 0.8156(2) 0.14760(7) 0.51640(14) 0.0197(3) Uani 1 1 d . . .
C2A C 0.8301(3) 0.08493(7) 0.51334(17) 0.0255(3) Uani 1 1 d . . .
H2AB H 0.9121 0.0712 0.5919 0.031 Uiso 1 1 calc R . .
H2AC H 0.7003 0.0681 0.5045 0.031 Uiso 1 1 calc R . .
C3A C 1.1025(3) 0.09422(8) 0.41090(18) 0.0283(4) Uani 1 1 d . . .
H3AA H 1.1463 0.0841 0.3327 0.034 Uiso 1 1 calc R . .
H3AB H 1.1945 0.0778 0.4821 0.034 Uiso 1 1 calc R . .
C4A C 1.1078(3) 0.15702(7) 0.42447(15) 0.0237(3) Uani 1 1 d . . .
H4AA H 1.2426 0.1705 0.4367 0.028 Uiso 1 1 calc R . .
H4AB H 1.0320 0.1746 0.3481 0.028 Uiso 1 1 calc R . .
C5A C 1.0211(2) 0.17104(7) 0.53757(14) 0.0185(3) Uani 1 1 d . . .
C6A C 0.9885(2) 0.22977(7) 0.57696(15) 0.0210(3) Uani 1 1 d . . .
H6AA H 0.9440 0.2539 0.5034 0.025 Uiso 1 1 calc R . .
H6AB H 1.1070 0.2456 0.6289 0.025 Uiso 1 1 calc R . .
C7A C 0.8297(2) 0.22132(7) 0.65363(14) 0.0199(3) Uani 1 1 d . . .
H7AA H 0.7302 0.2510 0.6318 0.024 Uiso 1 1 calc R . .
C8A C 0.6739(3) 0.16567(8) 0.39592(16) 0.0265(3) Uani 1 1 d . . .
H8AA H 0.7264 0.1535 0.3223 0.032 Uiso 1 1 calc R . .
H8AB H 0.5495 0.1463 0.3928 0.032 Uiso 1 1 calc R . .
C9A C 0.9639(2) 0.27139(7) 0.84321(15) 0.0210(3) Uani 1 1 d . . .
C10A C 1.0241(2) 0.22658(7) 1.05054(15) 0.0236(3) Uani 1 1 d . . .
C11A C 0.9585(2) 0.17505(7) 0.99007(16) 0.0230(3) Uani 1 1 d . . .
C12A C 0.9018(2) 0.17478(7) 0.86404(15) 0.0208(3) Uani 1 1 d . . .
H12A H 0.8594 0.1409 0.8236 0.025 Uiso 1 1 calc R . .
C13A C 0.9608(3) 0.12408(8) 1.06762(18) 0.0303(4) Uani 1 1 d . . .
H13A H 0.9033 0.0934 1.0142 0.045 Uiso 1 1 calc R . .
H13B H 0.8862 0.1305 1.1334 0.045 Uiso 1 1 calc R . .
H13C H 1.0945 0.1148 1.1062 0.045 Uiso 1 1 calc R . .
C14A C 1.3285(2) 0.15564(8) 0.67925(17) 0.0278(4) Uani 1 1 d . . .
H14A H 1.3572 0.1860 0.6246 0.033 Uiso 1 1 calc R . .
H14B H 1.4043 0.1229 0.6635 0.033 Uiso 1 1 calc R . .
C15A C 1.3880(2) 0.17267(8) 0.81410(16) 0.0239(3) Uani 1 1 d . . .
C16A C 1.4313(3) 0.22764(8) 0.84399(17) 0.0274(3) Uani 1 1 d . . .
H16A H 1.4210 0.2543 0.7787 0.033 Uiso 1 1 calc R . .
C17A C 1.4894(3) 0.24424(9) 0.96805(19) 0.0340(4) Uani 1 1 d . . .
H17A H 1.5190 0.2819 0.9873 0.041 Uiso 1 1 calc R . .
C18A C 1.5041(3) 0.20567(10) 1.06360(18) 0.0373(5) Uani 1 1 d . . .
H18A H 1.5439 0.2168 1.1486 0.045 Uiso 1 1 calc R . .
C19A C 1.4607(3) 0.15128(10) 1.0348(2) 0.0389(5) Uani 1 1 d . . .
H19A H 1.4699 0.1249 1.1004 0.047 Uiso 1 1 calc R . .
C20A C 1.4036(3) 0.13452(9) 0.9113(2) 0.0336(4) Uani 1 1 d . . .
H20A H 1.3750 0.0967 0.8929 0.040 Uiso 1 1 calc R . .
O1B O 0.6671(2) 0.52426(6) 0.85337(13) 0.0334(3) Uani 1 1 d . . .
O2B O 0.31761(16) 0.43514(5) 0.64525(10) 0.0208(2) Uani 1 1 d . . .
O5B O 0.68636(16) 0.44976(5) 0.61148(11) 0.0206(2) Uani 1 1 d . . .
O8B O 0.3854(2) 0.38126(7) 0.88991(14) 0.0403(3) Uani 1 1 d . . .
H8B H 0.326(5) 0.3799(15) 0.946(3) 0.069(10) Uiso 1 1 d . . .
O9B O 0.34192(19) 0.28485(5) 0.47838(12) 0.0265(3) Uani 1 1 d . . .
O10B O 0.1930(2) 0.36802(6) 0.09625(11) 0.0313(3) Uani 1 1 d . . .
N1B N 0.33207(18) 0.37895(6) 0.47222(12) 0.0191(3) Uani 1 1 d . . .
N2B N 0.2621(2) 0.32768(6) 0.28831(13) 0.0241(3) Uani 1 1 d . . .
H2BA H 0.2409 0.2953 0.2511 0.029 Uiso 1 1 calc R . .
C1B C 0.4661(2) 0.45216(7) 0.74860(14) 0.0191(3) Uani 1 1 d . . .
C2B C 0.5076(3) 0.51420(7) 0.75180(17) 0.0257(3) Uani 1 1 d . . .
H2BB H 0.5403 0.5262 0.6714 0.031 Uiso 1 1 calc R . .
H2BC H 0.3925 0.5351 0.7649 0.031 Uiso 1 1 calc R . .
C3B C 0.8406(3) 0.49356(7) 0.84940(18) 0.0281(4) Uani 1 1 d . . .
H3BA H 0.9351 0.5005 0.9280 0.034 Uiso 1 1 calc R . .
H3BB H 0.8973 0.5076 0.7791 0.034 Uiso 1 1 calc R . .
C4B C 0.8104(2) 0.43102(7) 0.83336(15) 0.0204(3) Uani 1 1 d . . .
H4BA H 0.9297 0.4131 0.8177 0.025 Uiso 1 1 calc R . .
H4BB H 0.7776 0.4147 0.9101 0.025 Uiso 1 1 calc R . .
C5B C 0.6458(2) 0.42236(6) 0.72218(13) 0.0171(3) Uani 1 1 d . . .
C6B C 0.5650(2) 0.36573(6) 0.68079(15) 0.0194(3) Uani 1 1 d . . .
H6BA H 0.5632 0.3413 0.7536 0.023 Uiso 1 1 calc R . .
H6BB H 0.6399 0.3478 0.6237 0.023 Uiso 1 1 calc R . .
C7B C 0.3586(2) 0.38029(7) 0.61194(14) 0.0192(3) Uani 1 1 d . . .
H7BA H 0.2646 0.3543 0.6393 0.023 Uiso 1 1 calc R . .
C8B C 0.3994(3) 0.43857(8) 0.87084(16) 0.0289(4) Uani 1 1 d . . .
H8BA H 0.4918 0.4547 0.9421 0.035 Uiso 1 1 calc R . .
H8BB H 0.2717 0.4558 0.8692 0.035 Uiso 1 1 calc R . .
C9B C 0.3143(2) 0.32749(7) 0.41737(15) 0.0207(3) Uani 1 1 d . . .
C10B C 0.2399(2) 0.37359(8) 0.21201(15) 0.0235(3) Uani 1 1 d . . .
C11B C 0.2741(2) 0.42610(7) 0.27483(15) 0.0224(3) Uani 1 1 d . . .
C12B C 0.3159(2) 0.42609(7) 0.40144(15) 0.0211(3) Uani 1 1 d . . .
H12B H 0.3350 0.4606 0.4436 0.025 Uiso 1 1 calc R . .
C13B C 0.2552(3) 0.47798(8) 0.19848(17) 0.0309(4) Uani 1 1 d . . .
H13D H 0.2871 0.5099 0.2542 0.046 Uiso 1 1 calc R . .
H13E H 0.1222 0.4815 0.1516 0.046 Uiso 1 1 calc R . .
H13F H 0.3440 0.4765 0.1396 0.046 Uiso 1 1 calc R . .
C14B C 0.8599(2) 0.43166(8) 0.57240(16) 0.0261(3) Uani 1 1 d . . .
H14C H 0.9113 0.3983 0.6204 0.031 Uiso 1 1 calc R . .
H14D H 0.9592 0.4610 0.5896 0.031 Uiso 1 1 calc R . .
C15B C 0.8157(2) 0.41863(8) 0.43381(16) 0.0242(3) Uani 1 1 d . . .
C16B C 0.7941(3) 0.36419(9) 0.39315(19) 0.0328(4) Uani 1 1 d . . .
H16B H 0.8082 0.3352 0.4533 0.039 Uiso 1 1 calc R . .
C17B C 0.7525(3) 0.35121(10) 0.2666(2) 0.0414(5) Uani 1 1 d . . .
H17B H 0.7389 0.3137 0.2403 0.050 Uiso 1 1 calc R . .
C18B C 0.7311(3) 0.39309(11) 0.17914(19) 0.0415(5) Uani 1 1 d . . .
H18B H 0.7017 0.3845 0.0922 0.050 Uiso 1 1 calc R . .
C19B C 0.7521(3) 0.44737(10) 0.21735(19) 0.0389(5) Uani 1 1 d . . .
H19B H 0.7372 0.4761 0.1567 0.047 Uiso 1 1 calc R . .
C20B C 0.7953(3) 0.46032(9) 0.34472(19) 0.0317(4) Uani 1 1 d . . .
H20B H 0.8108 0.4978 0.3706 0.038 Uiso 1 1 calc R . .

loop_
_atom_site_aniso_label
_atom_site_aniso_U_11
_atom_site_aniso_U_22
_atom_site_aniso_U_33
_atom_site_aniso_U_23
_atom_site_aniso_U_13
_atom_site_aniso_U_12
O1A 0.0350(7) 0.0263(6) 0.0298(7) -0.0113(5) 0.0031(5) -0.0006(5)
O2A 0.0202(5) 0.0256(6) 0.0179(5) -0.0051(5) 0.0036(4) -0.0039(4)
O5A 0.0171(5) 0.0247(6) 0.0182(5) 0.0019(4) -0.0001(4) -0.0011(4)
O8A 0.0327(7) 0.0339(7) 0.0271(6) 0.0060(6) 0.0031(5) 0.0098(6)
O9A 0.0382(7) 0.0200(6) 0.0248(6) -0.0011(5) 0.0012(5) 0.0020(5)
O10A 0.0495(8) 0.0330(7) 0.0167(5) -0.0023(5) 0.0014(5) -0.0074(6)
N1A 0.0209(6) 0.0212(6) 0.0151(6) -0.0024(5) 0.0010(5) 0.0018(5)
N2A 0.0302(7) 0.0212(7) 0.0189(7) -0.0059(5) 0.0020(5) -0.0013(5)
C1A 0.0204(7) 0.0216(7) 0.0163(7) -0.0029(6) 0.0018(5) -0.0004(6)
C2A 0.0273(8) 0.0202(8) 0.0272(8) -0.0024(7) 0.0011(7) -0.0036(6)
C3A 0.0332(9) 0.0265(9) 0.0256(8) -0.0060(7) 0.0069(7) 0.0055(7)
C4A 0.0267(8) 0.0260(8) 0.0197(7) -0.0018(6) 0.0077(6) 0.0001(6)
C5A 0.0220(7) 0.0179(7) 0.0152(6) 0.0000(6) 0.0024(5) 0.0003(6)
C6A 0.0253(7) 0.0184(7) 0.0197(7) -0.0010(6) 0.0050(6) -0.0016(6)
C7A 0.0221(7) 0.0213(7) 0.0150(6) -0.0020(6) 0.0005(5) 0.0020(6)
C8A 0.0260(8) 0.0312(9) 0.0194(7) -0.0042(7) -0.0029(6) 0.0046(7)
C9A 0.0217(7) 0.0208(7) 0.0195(7) -0.0035(6) 0.0015(6) 0.0026(6)
C10A 0.0257(8) 0.0252(8) 0.0195(7) -0.0012(7) 0.0031(6) -0.0002(6)
C11A 0.0250(8) 0.0229(8) 0.0207(7) 0.0004(6) 0.0035(6) 0.0024(6)
C12A 0.0220(7) 0.0192(7) 0.0205(7) -0.0027(6) 0.0028(6) 0.0013(6)
C13A 0.0390(10) 0.0253(9) 0.0247(8) 0.0040(7) 0.0020(7) 0.0008(7)
C14A 0.0179(7) 0.0379(10) 0.0262(8) -0.0051(7) 0.0013(6) -0.0010(7)
C15A 0.0156(7) 0.0300(9) 0.0245(8) 0.0025(7) -0.0002(6) -0.0007(6)
C16A 0.0245(8) 0.0283(9) 0.0269(8) 0.0042(7) -0.0008(6) -0.0013(7)
C17A 0.0326(10) 0.0314(10) 0.0347(10) -0.0054(8) -0.0011(8) 0.0009(7)
C18A 0.0293(9) 0.0566(13) 0.0226(8) -0.0013(9) -0.0033(7) 0.0031(8)
C19A 0.0303(10) 0.0516(13) 0.0305(9) 0.0171(9) -0.0046(7) -0.0043(9)
C20A 0.0271(9) 0.0302(9) 0.0390(10) 0.0097(8) -0.0045(8) -0.0057(7)
O1B 0.0319(7) 0.0234(6) 0.0388(7) -0.0105(6) -0.0084(5) 0.0037(5)
O2B 0.0172(5) 0.0248(6) 0.0189(5) -0.0037(4) 0.0000(4) 0.0021(4)
O5B 0.0182(5) 0.0246(6) 0.0196(5) 0.0061(5) 0.0047(4) 0.0028(4)
O8B 0.0490(9) 0.0430(9) 0.0340(7) 0.0084(7) 0.0209(7) -0.0050(7)
O9B 0.0321(6) 0.0211(6) 0.0263(6) -0.0004(5) 0.0056(5) -0.0030(5)
O10B 0.0407(7) 0.0344(7) 0.0185(6) -0.0036(5) 0.0055(5) -0.0098(6)
N1B 0.0186(6) 0.0211(7) 0.0168(6) -0.0016(5) 0.0013(5) -0.0011(5)
N2B 0.0280(7) 0.0225(7) 0.0217(7) -0.0049(6) 0.0045(6) -0.0056(6)
C1B 0.0179(7) 0.0229(7) 0.0152(7) -0.0019(6) -0.0002(5) -0.0001(6)
C2B 0.0257(8) 0.0209(8) 0.0277(8) -0.0017(7) -0.0021(6) 0.0043(6)
C3B 0.0264(8) 0.0198(8) 0.0326(9) -0.0019(7) -0.0080(7) -0.0024(6)
C4B 0.0214(7) 0.0183(7) 0.0190(7) 0.0016(6) -0.0026(6) -0.0010(6)
C5B 0.0185(7) 0.0167(7) 0.0154(6) 0.0016(6) 0.0020(5) -0.0002(5)
C6B 0.0188(7) 0.0179(7) 0.0201(7) -0.0006(6) -0.0001(5) 0.0001(5)
C7B 0.0176(7) 0.0220(8) 0.0172(7) -0.0012(6) 0.0020(5) -0.0015(6)
C8B 0.0276(8) 0.0397(10) 0.0205(8) -0.0008(7) 0.0074(6) 0.0004(7)
C9B 0.0181(7) 0.0226(8) 0.0214(7) -0.0037(6) 0.0041(6) -0.0036(6)
C10B 0.0219(7) 0.0289(8) 0.0204(7) -0.0033(7) 0.0057(6) -0.0049(6)
C11B 0.0221(7) 0.0237(8) 0.0207(7) 0.0012(6) 0.0026(6) -0.0003(6)
C12B 0.0200(7) 0.0202(7) 0.0223(7) -0.0015(6) 0.0024(6) -0.0005(6)
C13B 0.0417(10) 0.0270(9) 0.0231(8) 0.0037(7) 0.0043(7) -0.0005(8)
C14B 0.0163(7) 0.0377(9) 0.0248(8) 0.0040(7) 0.0054(6) 0.0023(7)
C15B 0.0176(7) 0.0328(9) 0.0239(8) 0.0042(7) 0.0083(6) 0.0035(6)
C16B 0.0357(10) 0.0339(10) 0.0317(9) 0.0058(8) 0.0140(8) 0.0076(8)
C17B 0.0487(12) 0.0405(11) 0.0388(11) -0.0076(9) 0.0179(9) 0.0022(9)
C18B 0.0387(11) 0.0632(15) 0.0250(9) -0.0029(10) 0.0118(8) -0.0010(10)
C19B 0.0354(10) 0.0526(13) 0.0298(10) 0.0161(9) 0.0090(8) 0.0000(9)
C20B 0.0298(9) 0.0337(10) 0.0335(9) 0.0077(8) 0.0111(7) -0.0014(7)

loop_
_atom_type_symbol
_atom_type_description
_atom_type_scat_dispersion_real
_atom_type_scat_dispersion_imag
_atom_type_scat_source
C C 0.0033 0.0000 'International Tables Vol C Tables 4.2.6.8 and 6.1.1.4'
H H 0.0000 0.0000 'International Tables Vol C Tables 4.2.6.8 and 6.1.1.4'
N N 0.0061 0.0000 'International Tables Vol C Tables 4.2.6.8 and 6.1.1.4'
O O 0.0106 0.0000 'International Tables Vol C Tables 4.2.6.8 and 6.1.1.4'

loop_
_geom_angle_atom_site_label_1
_geom_angle_atom_site_label_2
_geom_angle_atom_site_label_3
_geom_angle
_geom_angle_site_symmetry_1
_geom_angle_site_symmetry_3
_geom_angle_publ_flag
C2A O1A C3A 114.43(13) . . ?
C7A O2A C1A 107.82(12) . . ?
C14A O5A C5A 114.26(13) . . ?
C8A O8A H8A 112(2) . . ?
C9A N1A C12A 122.00(13) . . ?
C9A N1A C7A 115.38(13) . . ?
C12A N1A C7A 122.57(13) . . ?
C9A N2A C10A 126.55(14) . . ?
C9A N2A H2AA 116.7 . . ?
C10A N2A H2AA 116.7 . . ?
O2A C1A C2A 114.23(13) . . ?
O2A C1A C5A 103.19(12) . . ?
C2A C1A C5A 107.85(13) . . ?
O2A C1A C8A 107.16(13) . . ?
C2A C1A C8A 107.36(14) . . ?
C5A C1A C8A 117.31(14) . . ?
O1A C2A C1A 107.07(14) . . ?
O1A C2A H2AB 110.3 . . ?
C1A C2A H2AB 110.3 . . ?
O1A C2A H2AC 110.3 . . ?
C1A C2A H2AC 110.3 . . ?
H2AB C2A H2AC 108.6 . . ?
O1A C3A C4A 113.48(15) . . ?
O1A C3A H3AA 108.9 . . ?
C4A C3A H3AA 108.9 . . ?
O1A C3A H3AB 108.9 . . ?
C4A C3A H3AB 108.9 . . ?
H3AA C3A H3AB 107.7 . . ?
C5A C4A C3A 107.17(14) . . ?
C5A C4A H4AA 110.3 . . ?
C3A C4A H4AA 110.3 . . ?
C5A C4A H4AB 110.3 . . ?
C3A C4A H4AB 110.3 . . ?
H4AA C4A H4AB 108.5 . . ?
O5A C5A C6A 106.82(12) . . ?
O5A C5A C4A 110.26(13) . . ?
C6A C5A C4A 123.18(13) . . ?
O5A C5A C1A 105.11(12) . . ?
C6A C5A C1A 101.42(13) . . ?
C4A C5A C1A 108.42(13) . . ?
C5A C6A C7A 101.30(13) . . ?
C5A C6A H6AA 111.5 . . ?
C7A C6A H6AA 111.5 . . ?
C5A C6A H6AB 111.5 . . ?
C7A C6A H6AB 111.5 . . ?
H6AA C6A H6AB 109.3 . . ?
O2A C7A N1A 107.19(12) . . ?
O2A C7A C6A 108.24(12) . . ?
N1A C7A C6A 113.70(13) . . ?
O2A C7A H7AA 109.2 . . ?
N1A C7A H7AA 109.2 . . ?
C6A C7A H7AA 109.2 . . ?
O8A C8A C1A 115.10(14) . . ?
O8A C8A H8AA 108.5 . . ?
C1A C8A H8AA 108.5 . . ?
O8A C8A H8AB 108.5 . . ?
C1A C8A H8AB 108.5 . . ?
H8AA C8A H8AB 107.5 . . ?
O9A C9A N1A 122.60(15) . . ?
O9A C9A N2A 122.60(15) . . ?
N1A C9A N2A 114.79(14) . . ?
O10A C10A N2A 119.88(16) . . ?
O10A C10A C11A 124.51(16) . . ?
N2A C10A C11A 115.61(14) . . ?
C12A C11A C10A 118.13(16) . . ?
C12A C11A C13A 122.52(16) . . ?
C10A C11A C13A 119.33(15) . . ?
C11A C12A N1A 122.86(15) . . ?
C11A C12A H12A 118.6 . . ?
N1A C12A H12A 118.6 . . ?
C11A C13A H13A 109.5 . . ?
C11A C13A H13B 109.5 . . ?
H13A C13A H13B 109.5 . . ?
C11A C13A H13C 109.5 . . ?
H13A C13A H13C 109.5 . . ?
H13B C13A H13C 109.5 . . ?
O5A C14A C15A 111.35(14) . . ?
O5A C14A H14A 109.4 . . ?
C15A C14A H14A 109.4 . . ?
O5A C14A H14B 109.4 . . ?
C15A C14A H14B 109.4 . . ?
H14A C14A H14B 108.0 . . ?
C16A C15A C20A 118.46(17) . . ?
C16A C15A C14A 119.86(16) . . ?
C20A C15A C14A 121.68(18) . . ?
C15A C16A C17A 120.88(17) . . ?
C15A C16A H16A 119.6 . . ?
C17A C16A H16A 119.6 . . ?
C18A C17A C16A 119.83(19) . . ?
C18A C17A H17A 120.1 . . ?
C16A C17A H17A 120.1 . . ?
C19A C18A C17A 119.64(19) . . ?
C19A C18A H18A 120.2 . . ?
C17A C18A H18A 120.2 . . ?
C18A C19A C20A 120.72(19) . . ?
C18A C19A H19A 119.6 . . ?
C20A C19A H19A 119.6 . . ?
C19A C20A C15A 120.47(19) . . ?
C19A C20A H20A 119.8 . . ?
C15A C20A H20A 119.8 . . ?
C2B O1B C3B 115.67(14) . . ?
C7B O2B C1B 108.25(11) . . ?
C14B O5B C5B 115.01(12) . . ?
C8B O8B H8B 102(3) . . ?
C12B N1B C9B 121.37(13) . . ?
C12B N1B C7B 122.25(13) . . ?
C9B N1B C7B 116.30(13) . . ?
C10B N2B C9B 126.28(14) . . ?
C10B N2B H2BA 116.9 . . ?
C9B N2B H2BA 116.9 . . ?
O2B C1B C2B 113.95(13) . . ?
O2B C1B C8B 108.41(13) . . ?
C2B C1B C8B 106.34(14) . . ?
O2B C1B C5B 102.83(12) . . ?
C2B C1B C5B 107.69(13) . . ?
C8B C1B C5B 117.90(13) . . ?
O1B C2B C1B 107.58(13) . . ?
O1B C2B H2BB 110.2 . . ?
C1B C2B H2BB 110.2 . . ?
O1B C2B H2BC 110.2 . . ?
C1B C2B H2BC 110.2 . . ?
H2BB C2B H2BC 108.5 . . ?
O1B C3B C4B 114.37(14) . . ?
O1B C3B H3BA 108.7 . . ?
C4B C3B H3BA 108.7 . . ?
O1B C3B H3BB 108.7 . . ?
C4B C3B H3BB 108.7 . . ?
H3BA C3B H3BB 107.6 . . ?
C5B C4B C3B 107.11(13) . . ?
C5B C4B H4BA 110.3 . . ?
C3B C4B H4BA 110.3 . . ?
C5B C4B H4BB 110.3 . . ?
C3B C4B H4BB 110.3 . . ?
H4BA C4B H4BB 108.5 . . ?
O5B C5B C4B 110.67(12) . . ?
O5B C5B C6B 106.88(12) . . ?
C4B C5B C6B 123.03(13) . . ?
O5B C5B C1B 104.19(12) . . ?
C4B C5B C1B 108.55(12) . . ?
C6B C5B C1B 101.70(12) . . ?
C5B C6B C7B 101.66(12) . . ?
C5B C6B H6BA 111.4 . . ?
C7B C6B H6BA 111.4 . . ?
C5B C6B H6BB 111.4 . . ?
C7B C6B H6BB 111.4 . . ?
H6BA C6B H6BB 109.3 . . ?
O2B C7B N1B 106.76(12) . . ?
O2B C7B C6B 108.05(12) . . ?
N1B C7B C6B 113.98(12) . . ?
O2B C7B H7BA 109.3 . . ?
N1B C7B H7BA 109.3 . . ?
C6B C7B H7BA 109.3 . . ?
O8B C8B C1B 112.45(15) . . ?
O8B C8B H8BA 109.1 . . ?
C1B C8B H8BA 109.1 . . ?
O8B C8B H8BB 109.1 . . ?
C1B C8B H8BB 109.1 . . ?
H8BA C8B H8BB 107.8 . . ?
O9B C9B N1B 122.54(14) . . ?
O9B C9B N2B 122.53(15) . . ?
N1B C9B N2B 114.93(14) . . ?
O10B C10B N2B 119.88(16) . . ?
O10B C10B C11B 124.18(17) . . ?
N2B C10B C11B 115.94(14) . . ?
C12B C11B C10B 117.79(15) . . ?
C12B C11B C13B 122.92(16) . . ?
C10B C11B C13B 119.25(14) . . ?
C11B C12B N1B 123.43(15) . . ?
C11B C12B H12B 118.3 . . ?
N1B C12B H12B 118.3 . . ?
C11B C13B H13D 109.5 . . ?
C11B C13B H13E 109.5 . . ?
H13D C13B H13E 109.5 . . ?
C11B C13B H13F 109.5 . . ?
H13D C13B H13F 109.5 . . ?
H13E C13B H13F 109.5 . . ?
O5B C14B C15B 109.65(13) . . ?
O5B C14B H14C 109.7 . . ?
C15B C14B H14C 109.7 . . ?
O5B C14B H14D 109.7 . . ?
C15B C14B H14D 109.7 . . ?
H14C C14B H14D 108.2 . . ?
C20B C15B C16B 118.57(17) . . ?
C20B C15B C14B 121.17(17) . . ?
C16B C15B C14B 120.26(16) . . ?
C17B C16B C15B 121.33(19) . . ?
C17B C16B H16B 119.3 . . ?
C15B C16B H16B 119.3 . . ?
C18B C17B C16B 119.5(2) . . ?
C18B C17B H17B 120.3 . . ?
C16B C17B H17B 120.3 . . ?
C19B C18B C17B 120.20(19) . . ?
C19B C18B H18B 119.9 . . ?
C17B C18B H18B 119.9 . . ?
C18B C19B C20B 120.26(19) . . ?
C18B C19B H19B 119.9 . . ?
C20B C19B H19B 119.9 . . ?
C15B C20B C19B 120.2(2) . . ?
C15B C20B H20B 119.9 . . ?
C19B C20B H20B 119.9 . . ?

loop_
_geom_bond_atom_site_label_1
_geom_bond_atom_site_label_2
_geom_bond_distance
_geom_bond_site_symmetry_2
_geom_bond_publ_flag
O1A C2A 1.435(2) . ?
O1A C3A 1.435(2) . ?
O2A C7A 1.426(2) . ?
O2A C1A 1.4375(19) . ?
O5A C14A 1.4415(19) . ?
O5A C5A 1.4521(18) . ?
O8A C8A 1.411(2) . ?
O8A H8A 0.85(4) . ?
O9A C9A 1.220(2) . ?
O10A C10A 1.238(2) . ?
N1A C9A 1.369(2) . ?
N1A C12A 1.371(2) . ?
N1A C7A 1.4901(18) . ?
N2A C9A 1.378(2) . ?
N2A C10A 1.378(2) . ?
N2A H2AA 0.880 . ?
C1A C2A 1.520(2) . ?
C1A C5A 1.532(2) . ?
C1A C8A 1.547(2) . ?
C2A H2AB 0.990 . ?
C2A H2AC 0.990 . ?
C3A C4A 1.526(2) . ?
C3A H3AA 0.990 . ?
C3A H3AB 0.990 . ?
C4A C5A 1.515(2) . ?
C4A H4AA 0.990 . ?
C4A H4AB 0.990 . ?
C5A C6A 1.514(2) . ?
C6A C7A 1.536(2) . ?
C6A H6AA 0.990 . ?
C6A H6AB 0.990 . ?
C7A H7AA 1.000 . ?
C8A H8AA 0.990 . ?
C8A H8AB 0.990 . ?
C10A C11A 1.442(2) . ?
C11A C12A 1.350(2) . ?
C11A C13A 1.492(2) . ?
C12A H12A 0.950 . ?
C13A H13A 0.980 . ?
C13A H13B 0.980 . ?
C13A H13C 0.980 . ?
C14A C15A 1.501(2) . ?
C14A H14A 0.990 . ?
C14A H14B 0.990 . ?
C15A C16A 1.389(3) . ?
C15A C20A 1.391(3) . ?
C16A C17A 1.389(3) . ?
C16A H16A 0.950 . ?
C17A C18A 1.385(3) . ?
C17A H17A 0.950 . ?
C18A C19A 1.373(3) . ?
C18A H18A 0.950 . ?
C19A C20A 1.384(3) . ?
C19A H19A 0.950 . ?
C20A H20A 0.950 . ?
O1B C2B 1.435(2) . ?
O1B C3B 1.440(2) . ?
O2B C7B 1.420(2) . ?
O2B C1B 1.4380(18) . ?
O5B C14B 1.4404(19) . ?
O5B C5B 1.4501(18) . ?
O8B C8B 1.408(3) . ?
O8B H8B 0.81(4) . ?
O9B C9B 1.221(2) . ?
O10B C10B 1.244(2) . ?
N1B C12B 1.368(2) . ?
N1B C9B 1.375(2) . ?
N1B C7B 1.4935(19) . ?
N2B C10B 1.376(2) . ?
N2B C9B 1.379(2) . ?
N2B H2BA 0.880 . ?
C1B C2B 1.528(2) . ?
C1B C8B 1.529(2) . ?
C1B C5B 1.534(2) . ?
C2B H2BB 0.990 . ?
C2B H2BC 0.990 . ?
C3B C4B 1.533(2) . ?
C3B H3BA 0.990 . ?
C3B H3BB 0.990 . ?
C4B C5B 1.518(2) . ?
C4B H4BA 0.990 . ?
C4B H4BB 0.990 . ?
C5B C6B 1.518(2) . ?
C6B C7B 1.542(2) . ?
C6B H6BA 0.990 . ?
C6B H6BB 0.990 . ?
C7B H7BA 1.000 . ?
C8B H8BA 0.990 . ?
C8B H8BB 0.990 . ?
C10B C11B 1.440(2) . ?
C11B C12B 1.350(2) . ?
C11B C13B 1.496(2) . ?
C12B H12B 0.950 . ?
C13B H13D 0.980 . ?
C13B H13E 0.980 . ?
C13B H13F 0.980 . ?
C14B C15B 1.510(2) . ?
C14B H14C 0.990 . ?
C14B H14D 0.990 . ?
C15B C20B 1.386(3) . ?
C15B C16B 1.388(3) . ?
C16B C17B 1.385(3) . ?
C16B H16B 0.950 . ?
C17B C18B 1.377(3) . ?
C17B H17B 0.950 . ?
C18B C19B 1.376(4) . ?
C18B H18B 0.950 . ?
C19B C20B 1.394(3) . ?
C19B H19B 0.950 . ?
C20B H20B 0.950 . ?

loop_
_geom_hbond_atom_site_label_D
_geom_hbond_atom_site_label_H
_geom_hbond_atom_site_label_A
_geom_hbond_distance_DH
_geom_hbond_distance_HA
_geom_hbond_distance_DA
_geom_hbond_angle_DHA
_geom_hbond_site_symmetry_A
N2A H2AA O10B 0.88 1.99 2.8519(19) 166.7 1_656
O8A H8A O9B 0.85(4) 2.10(4) 2.905(2) 157(3) .
N2B H2BA O10A 0.88 2.01 2.8404(19) 156.8 1_454
O8B H8B O10B 0.81(4) 2.05(4) 2.858(2) 173(4) 1_556
